data_7060938
loop_
_publ_author_name
'Mageed, Ahmed Hassoon'
'Al-Ameed, Karrar'

_publ_section_title
;
 Synthesis, structures, and DFT analysis of gold complexes containing a
 thiosemicarbazone ligand
;
_journal_issue 39
_journal_name_full 'New Journal of Chemistry'
_journal_page_first 18433
_journal_page_last 18442
_journal_paper_doi 10.1039/D1NJ03647E
_journal_volume 45
_journal_year 2021
_chemical_absolute_configuration ad
_chemical_formula_moiety 'C8 H9 Au Cl N4 S, Au Cl2'
_chemical_formula_sum 'C8 H9 Au2 Cl3 N4 S'
_chemical_formula_weight 693.53
_space_group_crystal_system monoclinic
_space_group_IT_number 4
_space_group_name_Hall 'P 2yb'
_space_group_name_H-M_alt 'P 1 21 1'
_atom_sites_solution_hydrogens geom
_audit_creation_method SHELXL-2018/1
_audit_update_record
;
2021-04-22 deposited with the CCDC.	2021-09-06 downloaded from the CCDC.
;
_cell_angle_alpha 90
_cell_angle_beta 90.355(4)
_cell_angle_gamma 90
_cell_formula_units_Z 2
_cell_length_a 7.0766(2)
_cell_length_b 12.4355(3)
_cell_length_c 8.0835(4)
_cell_measurement_reflns_used 4698
_cell_measurement_temperature 100(2)
_cell_measurement_theta_max 30.407
_cell_measurement_theta_min 2.513
_cell_volume 711.34(4)
_computing_cell_refinement 'CrysAlisPro 1.171.38.46 (Rigaku OD, 2015)'
_computing_data_collection 'CrysAlisPro 1.171.38.46 (Rigaku OD, 2015)'
_computing_data_reduction 'CrysAlisPro 1.171.38.46 (Rigaku OD, 2015)'
_computing_publication_material 'SHELXL-2018/1 (Sheldrick, 2018)'
_computing_structure_refinement 'SHELXL-2018/1 (Sheldrick, 2018)'
_computing_structure_solution 'SHELXT-2015/1 (Sheldrick, 2015)'
_diffrn_ambient_temperature 100(2)
_diffrn_detector 'CCD plate'
_diffrn_detector_area_resol_mean 10.4738
_diffrn_detector_type Ruby
_diffrn_measured_fraction_theta_full 1.000
_diffrn_measured_fraction_theta_max 0.953
_diffrn_measurement_device 'four-circle diffractometer'
_diffrn_measurement_device_type 'Oxford Diffraction Gemini-R Ultra'
_diffrn_measurement_method '\w scans'
_diffrn_orient_matrix_type 'CrysAlisPro convention (1999,Acta A55,543-557)'
_diffrn_orient_matrix_UB_11 -0.0304774339
_diffrn_orient_matrix_UB_12 -0.0273343527
_diffrn_orient_matrix_UB_13 0.0720464641
_diffrn_orient_matrix_UB_21 0.0106652034
_diffrn_orient_matrix_UB_22 -0.0499532463
_diffrn_orient_matrix_UB_23 -0.0413493952
_diffrn_orient_matrix_UB_31 0.0948810337
_diffrn_orient_matrix_UB_32 -0.0031494441
_diffrn_orient_matrix_UB_33 0.0283362188
_diffrn_radiation_monochromator graphite
_diffrn_radiation_type MoK\a
_diffrn_radiation_wavelength 0.71073
_diffrn_reflns_av_R_equivalents 0.0642
_diffrn_reflns_av_unetI/netI 0.0787
_diffrn_reflns_Laue_measured_fraction_full 1.000
_diffrn_reflns_Laue_measured_fraction_max 0.953
_diffrn_reflns_limit_h_max 10
_diffrn_reflns_limit_h_min -10
_diffrn_reflns_limit_k_max 18
_diffrn_reflns_limit_k_min -17
_diffrn_reflns_limit_l_max 12
_diffrn_reflns_limit_l_min -11
_diffrn_reflns_number 15052
_diffrn_reflns_point_group_measured_fraction_full 1.000
_diffrn_reflns_point_group_measured_fraction_max 0.926
_diffrn_reflns_theta_full 25.242
_diffrn_reflns_theta_max 32.508
_diffrn_reflns_theta_min 2.520
_exptl_absorpt_coefficient_mu 21.296
_exptl_absorpt_correction_T_max 1.0
_exptl_absorpt_correction_T_min 0.46182
_exptl_absorpt_correction_type multi-scan
_exptl_absorpt_process_details
;
CrysAlisPro 1.171.38.46 (Rigaku Oxford Diffraction, 2015)
Empirical absorption correction using spherical harmonics,
 implemented in SCALE3 ABSPACK scaling algorithm.
;
_exptl_crystal_colour brown
_exptl_crystal_density_diffrn 3.238
_exptl_crystal_description needle
_exptl_crystal_F_000 620
_exptl_crystal_size_max 0.077
_exptl_crystal_size_mid 0.062
_exptl_crystal_size_min 0.012
_refine_diff_density_max 8.038
_refine_diff_density_min -2.417
_refine_diff_density_rms 0.405
_refine_ls_abs_structure_details
;
 Flack x determined using 1442 quotients [(I+)-(I-)]/[(I+)+(I-)]
 (Parsons, Flack and Wagner, Acta Cryst. B69 (2013) 249-259).
;
_refine_ls_abs_structure_Flack -0.012(12)
_refine_ls_extinction_method none
_refine_ls_goodness_of_fit_ref 1.000
_refine_ls_hydrogen_treatment constr
_refine_ls_matrix_type full
_refine_ls_number_parameters 163
_refine_ls_number_reflns 4783
_refine_ls_number_restraints 25
_refine_ls_restrained_S_all 0.998
_refine_ls_R_factor_all 0.0789
_refine_ls_R_factor_gt 0.0581
_refine_ls_shift/su_max 0.000
_refine_ls_shift/su_mean 0.000
_refine_ls_structure_factor_coef Fsqd
_refine_ls_weighting_details 'w=1/[\s^2^(Fo^2^)+(0.0740P)^2^+7.4000P] where P=(Fo^2^+2Fc^2^)/3'
_refine_ls_weighting_scheme calc
_refine_ls_wR_factor_gt 0.1311
_refine_ls_wR_factor_ref 0.1446
_reflns_Friedel_coverage 0.868
_reflns_Friedel_fraction_full 0.999
_reflns_Friedel_fraction_max 0.897
_reflns_number_gt 3893
_reflns_number_total 4783
_reflns_threshold_expression 'I > 2\s(I)'
_cod_data_source_file d1nj03647e2.cif
_cod_data_source_block ah46c
_cod_depositor_comments 'Adding full bibliography for 7060937--7060939.cif.'
_cod_original_sg_symbol_H-M 'P 21'
_cod_database_code 7060938
_shelx_shelxl_version_number 2018/1
_shelx_space_group_comment
;
The symmetry employed for this shelxl refinement is uniquely defined
by the following loop, which should always be used as a source of
symmetry information in preference to the above space-group names.
They are only intended as comments.
;
_shelx_estimated_absorpt_t_min 0.291
_shelx_estimated_absorpt_t_max 0.784

loop_
_space_group_symop_operation_xyz
'x, y, z'
'-x, y+1/2, -z'

loop_
_atom_site_label
_atom_site_type_symbol
_atom_site_fract_x
_atom_site_fract_y
_atom_site_fract_z
_atom_site_U_iso_or_equiv
_atom_site_adp_type
_atom_site_occupancy
_atom_site_site_symmetry_order
_atom_site_calc_flag
_atom_site_refinement_flags_posn
_atom_site_refinement_flags_adp
_atom_site_refinement_flags_occupancy
_atom_site_disorder_assembly
_atom_site_disorder_group
Au1 Au 0.32818(10) 0.53577(7) 0.67156(10) 0.0227(2) Uani 1 1 d . . . . .
Cl1 Cl 0.4006(8) 0.6937(5) 0.8030(8) 0.0301(12) Uani 1 1 d . . . . .
Au2 Au 0.76128(10) 0.51443(5) 0.54967(11) 0.0264(2) Uani 1 1 d . . . . .
Cl21 Cl 0.6477(8) 0.4714(5) 0.2957(8) 0.0303(12) Uani 1 1 d . . . . .
Cl22 Cl 0.8896(7) 0.5473(5) 0.8024(7) 0.0307(12) Uani 1 1 d . . . . .
S1 S 0.4026(8) 0.4221(5) 0.8825(7) 0.0263(11) Uani 1 1 d . . . . .
N1 N 0.260(2) 0.4010(12) 0.5539(19) 0.014(3) Uani 1 1 d . U . . .
N2 N 0.271(2) 0.3036(16) 0.610(2) 0.021(3) Uani 1 1 d . . . . .
C2 C 0.337(3) 0.306(2) 0.777(3) 0.028(5) Uani 1 1 d . . . . .
N3 N 0.345(3) 0.2137(15) 0.857(2) 0.028(4) Uani 1 1 d . . . . .
H3A H 0.309624 0.153964 0.806924 0.034 Uiso 1 1 calc R U . . .
H3B H 0.385103 0.211725 0.959951 0.034 Uiso 1 1 calc R U . . .
C10 C 0.189(3) 0.4173(16) 0.402(3) 0.021(4) Uani 1 1 d . U . . .
C11 C 0.179(3) 0.536(2) 0.348(2) 0.024(4) Uani 1 1 d . U . . .
N12 N 0.244(2) 0.6064(17) 0.454(2) 0.025(4) Uani 1 1 d . U . . .
C13 C 0.237(3) 0.7111(16) 0.416(3) 0.023(4) Uani 1 1 d . . . . .
H13 H 0.271243 0.763380 0.496758 0.027 Uiso 1 1 calc R U . . .
C14 C 0.178(3) 0.744(2) 0.258(3) 0.031(5) Uani 1 1 d . . . . .
H14 H 0.181623 0.817507 0.228828 0.037 Uiso 1 1 calc R U . . .
C15 C 0.115(3) 0.6707(16) 0.146(3) 0.023(4) Uani 1 1 d . . . . .
H15 H 0.070942 0.692768 0.040160 0.028 Uiso 1 1 calc R U . . .
C16 C 0.116(3) 0.5596(16) 0.192(3) 0.027(5) Uani 1 1 d . . . . .
H16 H 0.075636 0.504998 0.117183 0.032 Uiso 1 1 calc R U . . .
C21 C 0.131(4) 0.3309(17) 0.296(3) 0.028(5) Uani 1 1 d . . . . .
H21A H 0.083732 0.360069 0.191649 0.042 Uiso 1 1 calc R U . . .
H21B H 0.239797 0.283902 0.274949 0.042 Uiso 1 1 calc R U . . .
H21C H 0.031460 0.289398 0.350364 0.042 Uiso 1 1 calc R U . . .

loop_
_atom_site_aniso_label
_atom_site_aniso_U_11
_atom_site_aniso_U_22
_atom_site_aniso_U_33
_atom_site_aniso_U_23
_atom_site_aniso_U_13
_atom_site_aniso_U_12
Au1 0.0184(3) 0.0233(4) 0.0265(4) -0.0018(3) 0.0011(3) -0.0006(3)
Cl1 0.026(3) 0.029(3) 0.036(3) -0.008(2) -0.003(2) -0.004(2)
Au2 0.0177(3) 0.0220(5) 0.0394(5) 0.0046(3) 0.0057(3) 0.0016(3)
Cl21 0.027(2) 0.025(3) 0.039(3) 0.002(2) 0.003(2) 0.000(2)
Cl22 0.024(2) 0.033(3) 0.036(3) 0.000(3) -0.0002(19) 0.000(2)
S1 0.023(2) 0.028(3) 0.028(3) -0.002(2) -0.003(2) 0.000(2)
N1 0.014(3) 0.014(3) 0.014(4) 0.002(3) 0.003(3) 0.001(2)
N2 0.021(8) 0.025(9) 0.017(8) 0.001(7) -0.008(6) 0.000(7)
C2 0.026(10) 0.029(11) 0.029(12) 0.012(10) 0.018(9) 0.004(9)
N3 0.043(11) 0.020(9) 0.022(10) 0.005(7) -0.003(8) -0.011(7)
C10 0.021(4) 0.022(4) 0.020(4) 0.002(3) -0.001(3) 0.002(3)
C11 0.024(4) 0.023(4) 0.025(4) -0.001(3) 0.003(3) 0.002(3)
N12 0.024(5) 0.025(5) 0.025(5) 0.001(3) 0.002(3) 0.001(3)
C13 0.025(10) 0.019(9) 0.025(11) 0.004(7) 0.014(8) 0.000(7)
C14 0.021(10) 0.036(12) 0.036(15) 0.007(11) 0.009(10) 0.002(9)
C15 0.015(9) 0.021(9) 0.032(12) 0.005(8) 0.012(8) 0.002(7)
C16 0.024(10) 0.010(9) 0.047(14) 0.001(8) 0.009(9) 0.002(7)
C21 0.042(13) 0.019(9) 0.022(11) -0.004(8) 0.015(10) 0.000(9)

loop_
_atom_type_symbol
_atom_type_description
_atom_type_scat_dispersion_real
_atom_type_scat_dispersion_imag
_atom_type_scat_source
C C 0.0033 0.0016 'International Tables Vol C Tables 4.2.6.8 and 6.1.1.4'
H H 0.0000 0.0000 'International Tables Vol C Tables 4.2.6.8 and 6.1.1.4'
N N 0.0061 0.0033 'International Tables Vol C Tables 4.2.6.8 and 6.1.1.4'
S S 0.1246 0.1234 'International Tables Vol C Tables 4.2.6.8 and 6.1.1.4'
Cl Cl 0.1484 0.1585 'International Tables Vol C Tables 4.2.6.8 and 6.1.1.4'
Au Au -2.0133 8.8022 'International Tables Vol C Tables 4.2.6.8 and 6.1.1.4'

loop_
_geom_angle_atom_site_label_1
_geom_angle_atom_site_label_2
_geom_angle_atom_site_label_3
_geom_angle
_geom_angle_site_symmetry_1
_geom_angle_site_symmetry_3
_geom_angle_publ_flag
N1 Au1 N12 83.2(7) . . ?
N1 Au1 S1 83.6(5) . . ?
N12 Au1 S1 166.8(6) . . ?
N1 Au1 Cl1 178.4(5) . . ?
N12 Au1 Cl1 95.4(6) . . ?
S1 Au1 Cl1 97.8(2) . . ?
N1 Au1 Au2 90.7(4) . . ?
N12 Au1 Au2 92.5(5) . . ?
S1 Au1 Au2 87.82(15) . . ?
Cl1 Au1 Au2 90.11(15) . . ?
Cl21 Au2 Cl22 175.9(2) . . ?
Cl21 Au2 Au1 87.93(14) . . ?
Cl22 Au2 Au1 94.92(14) . . ?
C2 S1 Au1 95.2(8) . . ?
N2 N1 C10 119.0(16) . . ?
N2 N1 Au1 127.4(12) . . ?
C10 N1 Au1 113.6(13) . . ?
N1 N2 C2 109.5(17) . . ?
N3 C2 N2 117(2) . . ?
N3 C2 S1 118.4(18) . . ?
N2 C2 S1 124.2(17) . . ?
C2 N3 H3A 120.0 . . ?
C2 N3 H3B 120.0 . . ?
H3A N3 H3B 120.0 . . ?
N1 C10 C21 122.5(19) . . ?
N1 C10 C11 114.9(18) . . ?
C21 C10 C11 122.5(18) . . ?
N12 C11 C16 125(2) . . ?
N12 C11 C10 116.4(18) . . ?
C16 C11 C10 119(2) . . ?
C11 N12 C13 120(2) . . ?
C11 N12 Au1 111.8(16) . . ?
C13 N12 Au1 128.3(17) . . ?
N12 C13 C14 120(2) . . ?
N12 C13 H13 120.1 . . ?
C14 C13 H13 120.1 . . ?
C15 C14 C13 121(2) . . ?
C15 C14 H14 119.6 . . ?
C13 C14 H14 119.6 . . ?
C14 C15 C16 118(2) . . ?
C14 C15 H15 120.8 . . ?
C16 C15 H15 120.8 . . ?
C11 C16 C15 117(2) . . ?
C11 C16 H16 121.7 . . ?
C15 C16 H16 121.7 . . ?
C10 C21 H21A 109.5 . . ?
C10 C21 H21B 109.5 . . ?
H21A C21 H21B 109.5 . . ?
C10 C21 H21C 109.5 . . ?
H21A C21 H21C 109.5 . . ?
H21B C21 H21C 109.5 . . ?

loop_
_geom_bond_atom_site_label_1
_geom_bond_atom_site_label_2
_geom_bond_distance
_geom_bond_site_symmetry_2
_geom_bond_publ_flag
Au1 N1 1.984(16) . ?
Au1 N12 2.054(19) . ?
Au1 S1 2.274(6) . ?
Au1 Cl1 2.290(5) . ?
Au1 Au2 3.2361(10) . ?
Au2 Cl21 2.264(6) . ?
Au2 Cl22 2.268(6) . ?
S1 C2 1.74(3) . ?
N1 N2 1.30(2) . ?
N1 C10 1.34(2) . ?
N2 C2 1.43(3) . ?
C2 N3 1.31(3) . ?
N3 H3A 0.8800 . ?
N3 H3B 0.8800 . ?
C10 C21 1.43(3) . ?
C10 C11 1.54(3) . ?
C11 N12 1.30(3) . ?
C11 C16 1.37(3) . ?
N12 C13 1.34(3) . ?
C13 C14 1.40(3) . ?
C13 H13 0.9500 . ?
C14 C15 1.35(3) . ?
C14 H14 0.9500 . ?
C15 C16 1.43(3) . ?
C15 H15 0.9500 . ?
C16 H16 0.9500 . ?
C21 H21A 0.9800 . ?
C21 H21B 0.9800 . ?
C21 H21C 0.9800 . ?

loop_
_geom_hbond_atom_site_label_D
_geom_hbond_atom_site_label_H
_geom_hbond_atom_site_label_A
_geom_hbond_distance_DH
_geom_hbond_distance_HA
_geom_hbond_distance_DA
_geom_hbond_angle_DHA
_geom_hbond_site_symmetry_A
_geom_hbond_publ_flag
N3 H3A Cl21 0.88 2.44 3.26(2) 155.1 2_646 yes
N3 H3B Cl1 0.88 2.45 3.29(2) 160.1 2_647 yes
C13 H13 Cl1 0.95 2.77 3.33(2) 118.7 . yes
C14 H14 Cl22 0.95 2.91 3.84(3) 165.0 2_656 yes
C16 H16 Cl22 0.95 2.91 3.53(3) 123.9 1_454 yes
C21 H21B Cl1 0.98 2.85 3.81(2) 166.5 2_646 yes

loop_
_geom_torsion_atom_site_label_1
_geom_torsion_atom_site_label_2
_geom_torsion_atom_site_label_3
_geom_torsion_atom_site_label_4
_geom_torsion
_geom_torsion_site_symmetry_1
_geom_torsion_site_symmetry_2
_geom_torsion_site_symmetry_3
_geom_torsion_site_symmetry_4
_geom_torsion_publ_flag
C10 N1 N2 C2 -175.8(16) . . . . ?
Au1 N1 N2 C2 1(2) . . . . ?
N1 N2 C2 N3 175.9(19) . . . . ?
N1 N2 C2 S1 -2(2) . . . . ?
Au1 S1 C2 N3 -176.0(17) . . . . ?
Au1 S1 C2 N2 2.4(17) . . . . ?
N2 N1 C10 C21 -3(3) . . . . ?
Au1 N1 C10 C21 179.9(16) . . . . ?
N2 N1 C10 C11 178.7(16) . . . . ?
Au1 N1 C10 C11 1(2) . . . . ?
N1 C10 C11 N12 1(3) . . . . ?
C21 C10 C11 N12 -177(2) . . . . ?
N1 C10 C11 C16 177.0(18) . . . . ?
C21 C10 C11 C16 -1(3) . . . . ?
C16 C11 N12 C13 6(3) . . . . ?
C10 C11 N12 C13 -178.8(17) . . . . ?
C16 C11 N12 Au1 -178.7(16) . . . . ?
C10 C11 N12 Au1 -3(2) . . . . ?
C11 N12 C13 C14 -7(3) . . . . ?
Au1 N12 C13 C14 178.9(15) . . . . ?
N12 C13 C14 C15 5(3) . . . . ?
C13 C14 C15 C16 -2(3) . . . . ?
N12 C11 C16 C15 -3(3) . . . . ?
C10 C11 C16 C15 -178.2(17) . . . . ?
C14 C15 C16 C11 1(3) . . . . ?
